data_7125547
loop_
_publ_author_name
'Fiscus, Jeffrey E.'
'Shotwell, Sandra'
'Layland, Ralph C.'
'Smith, Mark D.'
'zur Loye, Hans-Conrad'
'Bunz, Uwe H. F.'

_publ_section_title
;
 Three unique coordination geometries involving
 1,2-dimethoxy-4,5-bis(2-pyridylethynyl)benzene
;
_journal_issue 24
_journal_name_full 'Chemical Communications'
_journal_page_first 2674
_journal_paper_doi 10.1039/b109849g
_journal_year 2001
_chemical_formula_sum 'C31 H30 Cl2 N2 O10 Rh2'
_chemical_formula_weight 867.29
_space_group_IT_number 15
_space_group_name_Hall '-C 2yc'
_space_group_name_H-M_alt 'C 1 2/c 1'
_symmetry_cell_setting monoclinic
_symmetry_space_group_name_H-M 'C 1 2/c 1'
_atom_sites_solution_hydrogens geom
_atom_sites_solution_primary direct
_atom_sites_solution_secondary difmap
_audit_creation_method SHELXL-97
_cell_angle_alpha 90.00
_cell_angle_beta 103.2650(10)
_cell_angle_gamma 90.00
_cell_formula_units_Z 4
_cell_length_a 21.5985(13)
_cell_length_b 20.2480(12)
_cell_length_c 8.0207(5)
_cell_measurement_reflns_used 7157
_cell_measurement_temperature 190(2)
_cell_measurement_theta_max 25.055
_cell_measurement_theta_min 2.758
_cell_volume 3414.1(4)
_computing_cell_refinement 'SAINT+ NT V6.02a (Bruker, 1998)'
_computing_data_collection 'SMART NT V5.624 (Bruker, 2000)'
_computing_data_reduction 'SAINT+ NT V6.02a'
_computing_molecular_graphics 'SHELXTL V5.1 (Sheldrick, 1997)'
_computing_publication_material 'SHELXTL V5.1'
_computing_structure_refinement 'SHELXL-97 (Sheldrick, 1997)'
_computing_structure_solution 'SHELXS-97 (Sheldrick, 1990)'
_diffrn_ambient_temperature 190(2)
_diffrn_measured_fraction_theta_full 0.999
_diffrn_measured_fraction_theta_max 0.999
_diffrn_measurement_device_type 'Bruker SMART APEX CCD diffractometer'
_diffrn_measurement_method 'omega scans'
_diffrn_radiation_monochromator graphite
_diffrn_radiation_source 'fine-focus sealed tube'
_diffrn_radiation_type MoK\a
_diffrn_radiation_wavelength 0.71073
_diffrn_reflns_av_R_equivalents 0.0545
_diffrn_reflns_av_sigmaI/netI 0.0471
_diffrn_reflns_limit_h_max 26
_diffrn_reflns_limit_h_min -26
_diffrn_reflns_limit_k_max 25
_diffrn_reflns_limit_k_min -25
_diffrn_reflns_limit_l_max 10
_diffrn_reflns_limit_l_min -10
_diffrn_reflns_number 15208
_diffrn_reflns_theta_full 26.39
_diffrn_reflns_theta_max 26.39
_diffrn_reflns_theta_min 1.40
_diffrn_standards_decay_% none
_exptl_absorpt_coefficient_mu 1.180
_exptl_absorpt_correction_T_max 0.9654
_exptl_absorpt_correction_T_min 0.7982
_exptl_absorpt_correction_type multi-scan
_exptl_absorpt_process_details '(SADABS, Bruker, 1997)'
_exptl_crystal_colour red
_exptl_crystal_density_diffrn 1.687
_exptl_crystal_density_method 'not measured'
_exptl_crystal_description needle
_exptl_crystal_F_000 1736
_exptl_crystal_size_max 0.20
_exptl_crystal_size_mid 0.04
_exptl_crystal_size_min 0.03
_refine_diff_density_max 1.404
_refine_diff_density_min -0.874
_refine_diff_density_rms 0.121
_refine_ls_extinction_method none
_refine_ls_goodness_of_fit_ref 1.086
_refine_ls_hydrogen_treatment mixed
_refine_ls_matrix_type full
_refine_ls_number_parameters 225
_refine_ls_number_reflns 3504
_refine_ls_number_restraints 1
_refine_ls_restrained_S_all 1.129
_refine_ls_R_factor_all 0.0613
_refine_ls_R_factor_gt 0.0502
_refine_ls_shift/su_max 0.000
_refine_ls_shift/su_mean 0.000
_refine_ls_structure_factor_coef Fsqd
_refine_ls_weighting_details 'calc w=1/[\s^2^(Fo^2^)+(0.0672P)^2^+2.4149P] where P=(Fo^2^+2Fc^2^)/3'
_refine_ls_weighting_scheme calc
_refine_ls_wR_factor_gt 0.1162
_refine_ls_wR_factor_ref 0.1222
_reflns_number_gt 3000
_reflns_number_total 3504
_reflns_threshold_expression >2sigma(I)
_cod_data_source_file b109849g.txt
_cod_data_source_block rhzlig
_cod_original_sg_symbol_H-M C2/c
_cod_database_code 7125547

loop_
_symmetry_equiv_pos_as_xyz
'x, y, z'
'-x, y, -z+1/2'
'x+1/2, y+1/2, z'
'-x+1/2, y+1/2, -z+1/2'
'-x, -y, -z'
'x, -y, z-1/2'
'-x+1/2, -y+1/2, -z'
'x+1/2, -y+1/2, z-1/2'

loop_
_atom_site_label
_atom_site_type_symbol
_atom_site_fract_x
_atom_site_fract_y
_atom_site_fract_z
_atom_site_U_iso_or_equiv
_atom_site_adp_type
_atom_site_occupancy
_atom_site_symmetry_multiplicity
_atom_site_calc_flag
_atom_site_refinement_flags
_atom_site_disorder_group
Rh1 Rh 0.221555(17) 0.205224(18) 0.04622(4) 0.02362(14) Uani 1 1 d . .
C1 C 0.2048(3) 0.0631(3) 0.1640(6) 0.0373(13) Uani 1 1 d . .
H1 H 0.2425 0.0602 0.1224 0.045 Uiso 1 1 calc R .
C2 C 0.1857(3) 0.0071(3) 0.2399(7) 0.0481(15) Uani 1 1 d . .
H2 H 0.2101 -0.0324 0.2521 0.058 Uiso 1 1 calc R .
C3 C 0.1304(3) 0.0109(3) 0.2964(8) 0.0562(19) Uani 1 1 d . .
H3 H 0.1154 -0.0265 0.3468 0.067 Uiso 1 1 calc R .
C4 C 0.0973(3) 0.0689(3) 0.2795(8) 0.0553(18) Uani 1 1 d . .
H4 H 0.0587 0.0718 0.3170 0.066 Uiso 1 1 calc R .
C5 C 0.1200(2) 0.1240(3) 0.2070(7) 0.0352(12) Uani 1 1 d . .
C6 C 0.0888(3) 0.1858(3) 0.1989(7) 0.0404(14) Uani 1 1 d . .
C7 C 0.0598(2) 0.2363(3) 0.2042(7) 0.0414(14) Uani 1 1 d . .
C8 C 0.0290(3) 0.2970(3) 0.2231(7) 0.0401(13) Uani 1 1 d . .
C9 C 0.0559(3) 0.3572(3) 0.1937(8) 0.0496(15) Uani 1 1 d . .
H9 H 0.0943 0.3573 0.1550 0.060 Uiso 1 1 calc R .
C10 C 0.0283(3) 0.4167(3) 0.2191(8) 0.0563(17) Uani 1 1 d . .
C11 C 0.1042(5) 0.4795(4) 0.1171(12) 0.091(3) Uani 1 1 d . .
H11A H 0.1402 0.4567 0.1916 0.136 Uiso 1 1 calc R .
H11B H 0.1158 0.5256 0.1028 0.136 Uiso 1 1 calc R .
H11C H 0.0936 0.4577 0.0050 0.136 Uiso 1 1 calc R .
C12 C 0.2407(2) 0.3188(3) 0.2680(6) 0.0308(11) Uani 1 1 d . .
C13 C 0.2392(3) 0.3544(3) 0.4321(6) 0.0434(14) Uani 1 1 d . .
H13A H 0.2581 0.3262 0.5299 0.065 Uiso 1 1 calc R .
H13B H 0.1951 0.3646 0.4345 0.065 Uiso 1 1 calc R .
H13C H 0.2636 0.3955 0.4384 0.065 Uiso 1 1 calc R .
C14 C 0.3560(2) 0.2028(3) 0.1867(6) 0.0353(12) Uani 1 1 d . .
C15 C 0.4167(3) 0.1783(4) 0.3022(8) 0.0574(19) Uani 1 1 d . .
H15A H 0.4402 0.1515 0.2356 0.086 Uiso 1 1 calc R .
H15B H 0.4066 0.1513 0.3938 0.086 Uiso 1 1 calc R .
H15C H 0.4428 0.2160 0.3524 0.086 Uiso 1 1 calc R .
N1 N 0.17390(19) 0.1201(2) 0.1461(5) 0.0271(9) Uani 1 1 d . .
O1 O 0.0509(3) 0.4773(2) 0.1920(6) 0.0727(14) Uani 1 1 d . .
O2 O 0.21556(16) 0.26233(17) 0.2506(4) 0.0299(8) Uani 1 1 d . .
O3 O 0.26750(18) 0.34747(17) 0.1630(4) 0.0340(8) Uani 1 1 d . .
O4 O 0.30618(16) 0.16966(17) 0.1845(4) 0.0328(8) Uani 1 1 d . .
O5 O 0.35952(16) 0.25449(18) 0.1024(4) 0.0348(8) Uani 1 1 d . .
C1SA C 0.0000 0.1669(5) 0.7500 0.089(4) Uani 0.50 2 d SPD 1
H1SA H -0.0282 0.1969 0.6691 0.106 Uiso 0.25 1 d PR 1
H1SB H 0.0282 0.1969 0.8309 0.106 Uiso 0.25 1 d PR 1
C1SB C 0.0000 0.1669(5) 0.7500 0.089(4) Uani 0.50 2 d SPD 2
H1SC H -0.0384 0.1933 0.7008 0.106 Uiso 0.25 1 d PR 2
H1SD H 0.0384 0.1933 0.7992 0.106 Uiso 0.25 1 d PR 2
Cl1 Cl 0.0570(2) 0.1402(3) 0.6113(6) 0.0891(14) Uani 0.50 1 d PD .
Cl2 Cl 0.0105(3) 0.0927(3) 0.6482(7) 0.1047(17) Uani 0.50 1 d PD .

loop_
_atom_site_aniso_label
_atom_site_aniso_U_11
_atom_site_aniso_U_22
_atom_site_aniso_U_33
_atom_site_aniso_U_23
_atom_site_aniso_U_13
_atom_site_aniso_U_12
Rh1 0.0253(2) 0.0283(2) 0.0177(2) 0.00098(15) 0.00575(14) -0.00720(16)
C1 0.055(3) 0.032(3) 0.026(3) -0.005(2) 0.012(2) -0.005(2)
C2 0.077(5) 0.027(3) 0.035(3) 0.000(2) 0.002(3) -0.006(3)
C3 0.062(4) 0.054(4) 0.042(3) 0.021(3) -0.009(3) -0.031(3)
C4 0.034(3) 0.071(5) 0.056(4) 0.028(3) 0.001(3) -0.019(3)
C5 0.029(3) 0.041(3) 0.032(3) 0.009(2) 0.000(2) -0.012(2)
C6 0.026(3) 0.066(4) 0.031(3) 0.018(3) 0.011(2) 0.001(3)
C7 0.023(3) 0.069(4) 0.031(3) 0.011(3) 0.005(2) -0.007(3)
C8 0.035(3) 0.058(4) 0.024(3) 0.002(2) 0.000(2) 0.001(3)
C9 0.049(4) 0.062(4) 0.035(3) 0.009(3) 0.004(3) -0.006(3)
C10 0.067(4) 0.061(4) 0.034(3) 0.006(3) 0.000(3) -0.007(4)
C11 0.114(8) 0.066(5) 0.094(7) 0.027(5) 0.028(6) -0.022(5)
C12 0.030(3) 0.035(3) 0.028(3) 0.000(2) 0.007(2) -0.002(2)
C13 0.067(4) 0.041(3) 0.025(3) -0.005(2) 0.015(3) -0.012(3)
C14 0.031(3) 0.053(3) 0.023(2) 0.003(2) 0.009(2) -0.001(2)
C15 0.033(3) 0.078(5) 0.056(4) 0.035(4) 0.001(3) -0.006(3)
N1 0.031(2) 0.029(2) 0.0197(19) -0.0013(16) 0.0018(16) -0.0063(17)
O1 0.098(4) 0.057(3) 0.061(3) 0.009(2) 0.012(3) -0.014(3)
O2 0.0361(19) 0.0342(19) 0.0219(17) -0.0055(14) 0.0117(14) -0.0089(16)
O3 0.046(2) 0.0308(19) 0.0289(18) -0.0026(15) 0.0160(16) -0.0096(16)
O4 0.0305(19) 0.036(2) 0.0331(19) 0.0087(16) 0.0093(15) 0.0012(16)
O5 0.0300(18) 0.045(2) 0.0289(18) 0.0108(16) 0.0053(15) -0.0063(16)
C1SA 0.137(12) 0.068(7) 0.052(6) 0.000 0.003(7) 0.000
C1SB 0.137(12) 0.068(7) 0.052(6) 0.000 0.003(7) 0.000
Cl1 0.090(3) 0.098(3) 0.076(3) -0.004(2) 0.012(2) 0.029(3)
Cl2 0.109(4) 0.107(4) 0.099(4) 0.016(3) 0.026(3) 0.047(3)

loop_
_atom_type_symbol
_atom_type_description
_atom_type_scat_dispersion_real
_atom_type_scat_dispersion_imag
_atom_type_scat_source
C C 0.0033 0.0016 'International Tables Vol C Tables 4.2.6.8 and 6.1.1.4'
H H 0.0000 0.0000 'International Tables Vol C Tables 4.2.6.8 and 6.1.1.4'
N N 0.0061 0.0033 'International Tables Vol C Tables 4.2.6.8 and 6.1.1.4'
O O 0.0106 0.0060 'International Tables Vol C Tables 4.2.6.8 and 6.1.1.4'
Rh Rh -1.1178 0.9187 'International Tables Vol C Tables 4.2.6.8 and 6.1.1.4'
Cl Cl 0.1484 0.1585 'International Tables Vol C Tables 4.2.6.8 and 6.1.1.4'

loop_
_geom_angle_atom_site_label_1
_geom_angle_atom_site_label_2
_geom_angle_atom_site_label_3
_geom_angle
_geom_angle_site_symmetry_1
_geom_angle_site_symmetry_3
O2 Rh1 O4 88.69(14) . .
O2 Rh1 O3 175.78(13) . 7
O4 Rh1 O3 90.25(14) . 7
O2 Rh1 O5 92.22(14) . 7
O4 Rh1 O5 175.59(13) . 7
O3 Rh1 O5 88.54(15) 7 7
O2 Rh1 N1 91.69(13) . .
O4 Rh1 N1 87.82(14) . .
O3 Rh1 N1 92.35(13) 7 .
O5 Rh1 N1 96.46(14) 7 .
O2 Rh1 Rh1 87.21(9) . 7
O4 Rh1 Rh1 88.64(10) . 7
O3 Rh1 Rh1 88.68(9) 7 7
O5 Rh1 Rh1 87.09(10) 7 7
N1 Rh1 Rh1 176.32(10) . 7
N1 C1 C2 124.3(5) . .
C3 C2 C1 117.8(6) . .
C4 C3 C2 119.4(5) . .
C3 C4 C5 120.1(6) . .
N1 C5 C4 120.9(5) . .
N1 C5 C6 118.2(4) . .
C4 C5 C6 121.0(5) . .
C7 C6 C5 173.9(5) . .
C6 C7 C8 175.5(6) . .
C9 C8 C8 118.9(4) . 2
C9 C8 C7 121.0(5) . .
C8 C8 C7 120.0(3) 2 .
C10 C9 C8 121.9(6) . .
O1 C10 C9 125.7(6) . .
O1 C10 C10 115.2(4) . 2
C9 C10 C10 119.1(4) . 2
O2 C12 O3 126.4(5) . .
O2 C12 C13 115.9(4) . .
O3 C12 C13 117.7(5) . .
O5 C14 O4 126.1(5) . .
O5 C14 C15 117.0(5) . .
O4 C14 C15 116.8(5) . .
C1 N1 C5 117.5(4) . .
C1 N1 Rh1 116.5(3) . .
C5 N1 Rh1 125.6(3) . .
C10 O1 C11 117.0(6) . .
C12 O2 Rh1 120.0(3) . .
C12 O3 Rh1 117.5(3) . 7
C14 O4 Rh1 118.3(3) . .
C14 O5 Rh1 119.7(3) . 7
Cl2 C1SA Cl2 61.6(5) . 2_556
Cl2 C1SA Cl1 47.0(3) . .
Cl2 C1SA Cl1 101.4(5) 2_556 .
Cl2 C1SA Cl1 101.4(5) . 2_556
Cl2 C1SA Cl1 47.0(3) 2_556 2_556
Cl1 C1SA Cl1 147.3(7) . 2_556
Cl2 Cl1 C1SA 60.5(3) . .
Cl1 Cl2 C1SA 72.5(3) . .
Cl1 Cl2 Cl2 120.7(4) . 2_556
C1SA Cl2 Cl2 59.2(3) . 2_556

loop_
_geom_bond_atom_site_label_1
_geom_bond_atom_site_label_2
_geom_bond_distance
_geom_bond_site_symmetry_2
Rh1 O2 2.035(3) .
Rh1 O4 2.039(3) .
Rh1 O3 2.048(3) 7
Rh1 O5 2.048(3) 7
Rh1 N1 2.247(4) .
Rh1 Rh1 2.4011(7) 7
C1 N1 1.325(7) .
C1 C2 1.394(8) .
C2 C3 1.372(9) .
C3 C4 1.366(10) .
C4 C5 1.399(7) .
C5 N1 1.363(6) .
C5 C6 1.416(8) .
C6 C7 1.205(9) .
C7 C8 1.421(9) .
C8 C9 1.394(8) .
C8 C8 1.416(11) 2
C9 C10 1.380(9) .
C10 O1 1.356(8) .
C10 C10 1.422(14) 2
C11 O1 1.416(10) .
C12 O2 1.259(6) .
C12 O3 1.267(6) .
C12 C13 1.507(7) .
C14 O5 1.258(6) .
C14 O4 1.265(6) .
C14 C15 1.505(7) .
O3 Rh1 2.048(3) 7
O5 Rh1 2.048(3) 7
C1SA Cl2 1.749(9) .
C1SA Cl2 1.749(9) 2_556
C1SA Cl1 1.916(6) .
C1SA Cl1 1.916(6) 2_556
Cl1 Cl2 1.470(7) .
Cl2 Cl2 1.791(11) 2_556

loop_
_geom_torsion_atom_site_label_1
_geom_torsion_atom_site_label_2
_geom_torsion_atom_site_label_3
_geom_torsion_atom_site_label_4
_geom_torsion
_geom_torsion_site_symmetry_1
_geom_torsion_site_symmetry_4
N1 C1 C2 C3 1.5(8) . .
C1 C2 C3 C4 -1.2(9) . .
C2 C3 C4 C5 -0.8(9) . .
C3 C4 C5 N1 2.7(9) . .
C3 C4 C5 C6 -175.7(6) . .
N1 C5 C6 C7 -156(6) . .
C4 C5 C6 C7 22(6) . .
C5 C6 C7 C8 70(11) . .
C6 C7 C8 C9 76(8) . .
C6 C7 C8 C8 -103(7) . 2
C8 C8 C9 C10 1.5(10) 2 .
C7 C8 C9 C10 -176.9(6) . .
C8 C9 C10 O1 -179.3(6) . .
C8 C9 C10 C10 1.5(11) . 2
C2 C1 N1 C5 0.4(7) . .
C2 C1 N1 Rh1 173.3(4) . .
C4 C5 N1 C1 -2.4(7) . .
C6 C5 N1 C1 176.0(5) . .
C4 C5 N1 Rh1 -174.6(4) . .
C6 C5 N1 Rh1 3.8(6) . .
O2 Rh1 N1 C1 -125.4(3) . .
O4 Rh1 N1 C1 -36.8(3) . .
O3 Rh1 N1 C1 53.4(4) 7 .
O5 Rh1 N1 C1 142.2(3) 7 .
Rh1 Rh1 N1 C1 -52.8(18) 7 .
O2 Rh1 N1 C5 46.9(4) . .
O4 Rh1 N1 C5 135.5(4) . .
O3 Rh1 N1 C5 -134.4(4) 7 .
O5 Rh1 N1 C5 -45.6(4) 7 .
Rh1 Rh1 N1 C5 119.4(15) 7 .
C9 C10 O1 C11 5.9(10) . .
C10 C10 O1 C11 -174.9(7) 2 .
O3 C12 O2 Rh1 4.6(7) . .
C13 C12 O2 Rh1 -174.2(4) . .
O4 Rh1 O2 C12 87.5(4) . .
O3 Rh1 O2 C12 12(2) 7 .
O5 Rh1 O2 C12 -88.2(4) 7 .
N1 Rh1 O2 C12 175.3(4) . .
Rh1 Rh1 O2 C12 -1.2(4) 7 .
O2 C12 O3 Rh1 -5.6(7) . 7
C13 C12 O3 Rh1 173.1(4) . 7
O5 C14 O4 Rh1 -4.6(7) . .
C15 C14 O4 Rh1 174.8(4) . .
O2 Rh1 O4 C14 -84.1(4) . .
O3 Rh1 O4 C14 91.8(4) 7 .
O5 Rh1 O4 C14 18(2) 7 .
N1 Rh1 O4 C14 -175.9(4) . .
Rh1 Rh1 O4 C14 3.1(4) 7 .
O4 C14 O5 Rh1 3.3(7) . 7
C15 C14 O5 Rh1 -176.1(4) . 7
Cl2 C1SA Cl1 Cl2 31.6(5) 2_556 .
Cl1 C1SA Cl1 Cl2 18.2(3) 2_556 .
C1SA Cl1 Cl2 Cl2 -35.7(4) . 2_556
Cl2 C1SA Cl2 Cl1 -144.3(5) 2_556 .
Cl1 C1SA Cl2 Cl1 -170.1(2) 2_556 .
Cl1 C1SA Cl2 Cl2 144.3(5) . 2_556
Cl1 C1SA Cl2 Cl2 -25.8(4) 2_556 2_556
